data_1537398
loop_
_publ_author_name
'Henkel, H.'
'Hoppe, R.'

_publ_section_title
;
 Neue ternaere Fluoride des Palladiums und Platins
;
_journal_name_full 'Zeitschrift fuer Anorganische und Allgemeine Chemie'
_journal_page_first 160
_journal_page_last 177
_journal_volume 359
_journal_year 1968
_chemical_formula_sum 'F6 Mg Pd'
_chemical_name_systematic 'Mg (Pd F6)'
_space_group_IT_number 148
_symmetry_space_group_name_Hall '-R 3'
_symmetry_space_group_name_H-M 'R -3 :H'
_cell_angle_alpha 90
_cell_angle_beta 90
_cell_angle_gamma 120
_cell_formula_units_Z 3
_cell_length_a 4.98
_cell_length_b 4.98
_cell_length_c 13.48
_cell_volume 289.520
_citation_journal_id_ASTM ZAACAB
_cod_data_source_file Henkel_ZAACAB_1968_1119.cif
_cod_data_source_block F6Mg1Pd1
_cod_original_cell_volume 289.5204
_cod_original_formula_sum 'F6 Mg1 Pd1'
_cod_database_code 1537398

loop_
_symmetry_equiv_pos_as_xyz
x,y,z
-y,x-y,z
-x+y,-x,z
-x,-y,-z
y,-x+y,-z
x-y,x,-z
x+2/3,y+1/3,z+1/3
-y+2/3,x-y+1/3,z+1/3
-x+y+2/3,-x+1/3,z+1/3
-x+2/3,-y+1/3,-z+1/3
y+2/3,-x+y+1/3,-z+1/3
x-y+2/3,x+1/3,-z+1/3
x+1/3,y+2/3,z+2/3
-y+1/3,x-y+2/3,z+2/3
-x+y+1/3,-x+2/3,z+2/3
-x+1/3,-y+2/3,-z+2/3
y+1/3,-x+y+2/3,-z+2/3
x-y+1/3,x+2/3,-z+2/3

loop_
_atom_site_label
_atom_site_type_symbol
_atom_site_fract_x
_atom_site_fract_y
_atom_site_fract_z
_atom_site_occupancy
_atom_site_U_iso_or_equiv
F1 F-1 0.319 0.018 -0.075 1 0.0
Mg1 Mg+2 0 0 0.5 1 0.0
Pd1 Pd+4 0 0 0 1 0.0
